data_7238150
loop_
_publ_author_name
'Liu, Yang'
'Qi, Yan'
'Su, Yan-Hua'
'Zhao, Fang-Hua'
'Che, Yun-Xia'
'Zheng, Ji-Min'

_publ_section_title
;
 Five novel cobalt coordination polymers: effect of metal--ligand ratio
 and structure characteristics of flexible bis(imidazole) ligands
;
_journal_issue 10
_journal_name_full CrystEngComm
_journal_page_first 3283
_journal_paper_doi 10.1039/b925829a
_journal_volume 12
_journal_year 2010
_chemical_formula_sum 'C58 H58 Co2 N12 O11'
_chemical_formula_weight 1217.02
_space_group_IT_number 14
_space_group_name_Hall '-P 2ybc'
_space_group_name_H-M_alt 'P 1 21/c 1'
_symmetry_cell_setting monoclinic
_symmetry_space_group_name_H-M 'P 1 21/c 1'
_atom_sites_solution_hydrogens geom
_atom_sites_solution_primary direct
_atom_sites_solution_secondary difmap
_audit_creation_method SHELXL-97
_cell_angle_alpha 90.00
_cell_angle_beta 118.48(2)
_cell_angle_gamma 90.00
_cell_formula_units_Z 4
_cell_length_a 18.757(4)
_cell_length_b 15.943(3)
_cell_length_c 21.933(9)
_cell_measurement_temperature 296(2)
_cell_volume 5765(3)
_computing_structure_refinement 'SHELXL-97 (Sheldrick, 1997)'
_computing_structure_solution 'SHELXS-97 (Sheldrick, 1990)'
_diffrn_ambient_temperature 296(2)
_diffrn_measured_fraction_theta_full 0.987
_diffrn_measured_fraction_theta_max 0.987
_diffrn_radiation_monochromator graphite
_diffrn_radiation_source 'fine-focus sealed tube'
_diffrn_radiation_type MoK\a
_diffrn_radiation_wavelength 0.71073
_diffrn_reflns_av_R_equivalents 0.0699
_diffrn_reflns_av_sigmaI/netI 0.0623
_diffrn_reflns_limit_h_max 24
_diffrn_reflns_limit_h_min -24
_diffrn_reflns_limit_k_max 20
_diffrn_reflns_limit_k_min -20
_diffrn_reflns_limit_l_max 28
_diffrn_reflns_limit_l_min -28
_diffrn_reflns_number 52443
_diffrn_reflns_theta_full 27.49
_diffrn_reflns_theta_max 27.49
_diffrn_reflns_theta_min 3.17
_exptl_absorpt_coefficient_mu 0.646
_exptl_absorpt_correction_T_max 0.8816
_exptl_absorpt_correction_T_min 0.8816
_exptl_absorpt_correction_type multi-scan
_exptl_crystal_density_diffrn 1.402
_exptl_crystal_density_method 'not measured'
_exptl_crystal_F_000 2528
_exptl_crystal_size_max 0.20
_exptl_crystal_size_mid 0.20
_exptl_crystal_size_min 0.20
_refine_diff_density_max 0.634
_refine_diff_density_min -0.548
_refine_diff_density_rms 0.066
_refine_ls_extinction_method none
_refine_ls_goodness_of_fit_ref 1.028
_refine_ls_hydrogen_treatment constr
_refine_ls_matrix_type full
_refine_ls_number_parameters 746
_refine_ls_number_reflns 13046
_refine_ls_number_restraints 0
_refine_ls_restrained_S_all 1.028
_refine_ls_R_factor_all 0.0912
_refine_ls_R_factor_gt 0.0505
_refine_ls_shift/su_max 0.001
_refine_ls_shift/su_mean 0.000
_refine_ls_structure_factor_coef Fsqd
_refine_ls_weighting_details 'calc w=1/[\s^2^(Fo^2^)+(0.0588P)^2^+1.4853P] where P=(Fo^2^+2Fc^2^)/3'
_refine_ls_weighting_scheme calc
_refine_ls_wR_factor_gt 0.1109
_refine_ls_wR_factor_ref 0.1275
_reflns_number_gt 8621
_reflns_number_total 13046
_reflns_threshold_expression >2sigma(I)
_cod_data_source_file b925829a.txt
_cod_data_source_block shelxl2
_cod_depositor_comments
;
The following automatic conversions were performed:

data item '_symmetry_cell_setting' value 'Monoclinic' was changed to
'monoclinic' in accordance with the
/home/saulius/struct/COD-crude-data/automatic-downloads/DataCite-retrospective/RSC/depositions/lib/dictionaries/cif_core.dic
dictionary named 'cif_core.dic' version 2.4.2 last updated on
2011-04-26.

Automatic conversion script
Id: cif_fix_values 6909 2019-04-08 15:41:33Z antanas 
;
_cod_original_sg_symbol_H-M P21/c
_cod_database_code 7238150

loop_
_symmetry_equiv_pos_as_xyz
'x, y, z'
'-x, y+1/2, -z+1/2'
'-x, -y, -z'
'x, -y-1/2, z-1/2'

loop_
_atom_site_label
_atom_site_type_symbol
_atom_site_fract_x
_atom_site_fract_y
_atom_site_fract_z
_atom_site_U_iso_or_equiv
_atom_site_adp_type
_atom_site_occupancy
_atom_site_symmetry_multiplicity
_atom_site_calc_flag
_atom_site_refinement_flags
_atom_site_disorder_assembly
_atom_site_disorder_group
C1 C 0.50592(17) 0.17419(16) 0.62500(14) 0.0318(6) Uani 1 1 d . . .
C2 C 0.37754(16) 0.38834(16) 0.72755(15) 0.0340(6) Uani 1 1 d . . .
H2 H 0.4220 0.3974 0.7709 0.041 Uiso 1 1 calc R . .
C3 C 0.11262(16) 0.69413(16) 0.74904(15) 0.0347(6) Uani 1 1 d . . .
H3 H 0.0676 0.6870 0.7057 0.042 Uiso 1 1 calc R . .
C4 C 0.39937(17) -0.17304(16) 0.56834(14) 0.0349(6) Uani 1 1 d . . .
C5 C 0.38185(18) -0.02442(17) 0.59613(15) 0.0380(7) Uani 1 1 d . . .
H5 H 0.3346 -0.0407 0.5968 0.046 Uiso 1 1 calc R . .
C6 C 0.37137(17) -0.21840(16) 0.60771(14) 0.0350(6) Uani 1 1 d . . .
C7 C 0.47630(16) 0.08470(16) 0.60801(13) 0.0307(6) Uani 1 1 d . . .
C8 C 0.42761(17) -0.08439(16) 0.58402(14) 0.0323(6) Uani 1 1 d . . .
C9 C 0.40518(17) 0.05868(16) 0.60720(14) 0.0356(6) Uani 1 1 d . . .
H9 H 0.3729 0.0977 0.6142 0.043 Uiso 1 1 calc R . .
C10 C 0.52158(18) 0.02553(17) 0.59471(15) 0.0390(7) Uani 1 1 d . . .
H10 H 0.5688 0.0420 0.5940 0.047 Uiso 1 1 calc R . .
C11 C 0.51521(19) 0.61510(18) 0.72579(16) 0.0420(7) Uani 1 1 d . . .
H11 H 0.4961 0.6683 0.7277 0.050 Uiso 1 1 calc R . .
C12 C -0.12151(17) 0.77184(16) 0.65575(15) 0.0367(6) Uani 1 1 d . . .
C13 C 0.23777(18) 0.6996(2) 0.83092(16) 0.0473(8) Uani 1 1 d . . .
H13 H 0.2941 0.6974 0.8552 0.057 Uiso 1 1 calc R . .
C14 C 0.21599(19) 0.65726(17) 0.71204(16) 0.0411(7) Uani 1 1 d . . .
H14A H 0.2475 0.7023 0.7068 0.049 Uiso 1 1 calc R . .
H14B H 0.1688 0.6479 0.6673 0.049 Uiso 1 1 calc R . .
C15 C 0.2234(2) 0.50351(18) 0.74247(19) 0.0486(8) Uani 1 1 d . . .
H15A H 0.1746 0.4940 0.6989 0.058 Uiso 1 1 calc R . .
H15B H 0.2069 0.5164 0.7771 0.058 Uiso 1 1 calc R . .
C16 C 0.49737(17) -0.05803(17) 0.58238(15) 0.0380(7) Uani 1 1 d . . .
H16 H 0.5281 -0.0965 0.5730 0.046 Uiso 1 1 calc R . .
C17 C 0.30420(17) 0.35749(19) 0.62041(16) 0.0457(7) Uani 1 1 d . . .
H17 H 0.2887 0.3411 0.5751 0.055 Uiso 1 1 calc R . .
C18 C 0.18748(17) 0.72002(19) 0.85641(16) 0.0440(7) Uani 1 1 d . . .
H18 H 0.2041 0.7342 0.9024 0.053 Uiso 1 1 calc R . .
C19 C 0.2729(2) 0.42342(18) 0.76336(17) 0.0428(7) Uani 1 1 d . . .
H19A H 0.3199 0.4313 0.8085 0.051 Uiso 1 1 calc R . .
H19B H 0.2404 0.3786 0.7674 0.051 Uiso 1 1 calc R . .
C20 C 0.47060(19) 0.54464(17) 0.69995(16) 0.0411(7) Uani 1 1 d . . .
H20 H 0.4146 0.5414 0.6813 0.049 Uiso 1 1 calc R . .
C21 C 0.59419(19) 0.50956(16) 0.73491(15) 0.0382(7) Uani 1 1 d . . .
H21 H 0.6407 0.4787 0.7453 0.046 Uiso 1 1 calc R . .
C22 C -0.13321(17) 0.79092(17) 0.58397(15) 0.0383(7) Uani 1 1 d . . .
C23 C 0.3325(2) -0.33273(19) 0.52609(17) 0.0501(8) Uani 1 1 d . . .
H23 H 0.3094 -0.3855 0.5117 0.060 Uiso 1 1 calc R . .
C24 C 0.09021(19) 0.43498(17) 1.23237(16) 0.0410(7) Uani 1 1 d . . .
H24 H 0.1389 0.4067 1.2460 0.049 Uiso 1 1 calc R . .
C25 C 0.39510(19) -0.21101(18) 0.50945(15) 0.0434(7) Uani 1 1 d . . .
H25 H 0.4141 -0.1823 0.4832 0.052 Uiso 1 1 calc R . .
C26 C 0.33608(19) -0.29658(18) 0.58473(16) 0.0458(8) Uani 1 1 d . . .
H26 H 0.3145 -0.3251 0.6092 0.055 Uiso 1 1 calc R . .
C27 C 0.3629(2) -0.29090(19) 0.48927(17) 0.0503(8) Uani 1 1 d . . .
H27 H 0.3621 -0.3159 0.4506 0.060 Uiso 1 1 calc R . .
C28 C -0.0348(2) 0.46206(18) 1.19562(17) 0.0481(8) Uani 1 1 d . . .
H28 H -0.0902 0.4551 1.1790 0.058 Uiso 1 1 calc R . .
C29 C 0.2670(2) 0.57785(18) 0.73449(19) 0.0482(8) Uani 1 1 d . . .
H29A H 0.2845 0.5647 0.7005 0.058 Uiso 1 1 calc R . .
H29B H 0.3152 0.5883 0.7784 0.058 Uiso 1 1 calc R . .
C30 C 0.25275(18) 0.3784(2) 0.64508(17) 0.0480(8) Uani 1 1 d . . .
H30 H 0.1964 0.3791 0.6204 0.058 Uiso 1 1 calc R . .
C31 C 0.5533(2) 0.6543(2) 0.48134(16) 0.0526(9) Uani 1 1 d . . .
H31 H 0.5350 0.7094 0.4759 0.063 Uiso 1 1 calc R . .
C32 C -0.16591(19) 0.86914(19) 0.55596(19) 0.0531(9) Uani 1 1 d . . .
H32 H -0.1836 0.9042 0.5800 0.064 Uiso 1 1 calc R . .
C33 C 0.1107(2) 0.7558(3) 0.97037(19) 0.0640(10) Uani 1 1 d . . .
H33 H 0.1280 0.8087 0.9651 0.077 Uiso 1 1 calc R . .
C34 C 0.0035(2) 0.53634(19) 1.20875(18) 0.0518(8) Uani 1 1 d . . .
H34 H -0.0200 0.5892 1.2026 0.062 Uiso 1 1 calc R . .
C35 C 0.6707(2) 0.7000(2) 0.72300(19) 0.0618(10) Uani 1 1 d . . .
H35A H 0.7213 0.7310 0.7449 0.074 Uiso 1 1 calc R . .
H35B H 0.6268 0.7404 0.7057 0.074 Uiso 1 1 calc R . .
C36 C 0.6652(2) 0.6470(2) 0.77653(18) 0.0542(9) Uani 1 1 d . . .
H36A H 0.7136 0.6128 0.7993 0.065 Uiso 1 1 calc R . .
H36B H 0.6635 0.6833 0.8114 0.065 Uiso 1 1 calc R . .
C37 C -0.1458(2) 0.8444(2) 0.45807(19) 0.0606(10) Uani 1 1 d . . .
H37 H -0.1485 0.8626 0.4167 0.073 Uiso 1 1 calc R . .
C38 C -0.1727(2) 0.8958(2) 0.4935(2) 0.0626(10) Uani 1 1 d . . .
H38 H -0.1952 0.9478 0.4755 0.075 Uiso 1 1 calc R . .
C39 C 0.0500(3) 0.6396(2) 0.9485(2) 0.0629(10) Uani 1 1 d . B .
H39 H 0.0169 0.5945 0.9249 0.075 Uiso 1 1 calc R . .
C40 C 0.5991(3) 0.5331(2) 0.52710(19) 0.0777(13) Uani 1 1 d . . .
H40 H 0.6191 0.4885 0.5580 0.093 Uiso 1 1 calc R . .
C41 C 0.6668(2) 0.6509(2) 0.66086(19) 0.0597(9) Uani 1 1 d . . .
H41A H 0.6985 0.6801 0.6432 0.072 Uiso 1 1 calc R . .
H41B H 0.6905 0.5958 0.6763 0.072 Uiso 1 1 calc R . .
C42 C 0.1352(3) 0.7155(4) 1.0309(2) 0.0979(18) Uani 1 1 d . B .
H42 H 0.1726 0.7346 1.0747 0.118 Uiso 1 1 calc R . .
C43 C 0.5842(3) 0.5341(2) 0.46119(19) 0.0727(12) Uani 1 1 d . . .
H43 H 0.5918 0.4887 0.4384 0.087 Uiso 1 1 calc R . .
C44 C -0.07890(18) 0.65109(16) 0.56912(14) 0.0364(6) Uani 1 1 d . . .
C45 C 0.38351(17) -0.18932(16) 0.67743(15) 0.0344(6) Uani 1 1 d . . .
C46 C -0.02353(18) 0.48585(16) 0.60993(15) 0.0363(6) Uani 1 1 d . . .
C47 C -0.10844(18) 0.73751(17) 0.54706(15) 0.0384(7) Uani 1 1 d . . .
C48 C -0.11755(19) 0.59696(17) 0.59475(16) 0.0413(7) Uani 1 1 d . . .
H48 H -0.1623 0.6159 0.5984 0.050 Uiso 1 1 calc R . .
C49 C 0.01020(18) 0.39910(16) 0.63521(15) 0.0365(6) Uani 1 1 d . . .
C50 C 0.01321(18) 0.53775(17) 0.58210(16) 0.0400(7) Uani 1 1 d . . .
H50 H 0.0567 0.5178 0.5771 0.048 Uiso 1 1 calc R . .
C51 C -0.09020(18) 0.51645(17) 0.61448(16) 0.0404(7) Uani 1 1 d . . .
H51 H -0.1168 0.4817 0.6312 0.048 Uiso 1 1 calc R . .
C52 C -0.01430(19) 0.61864(18) 0.56184(15) 0.0416(7) Uani 1 1 d . . .
H52 H 0.0108 0.6522 0.5430 0.050 Uiso 1 1 calc R . .
C53 C -0.1150(2) 0.76626(19) 0.48403(16) 0.0481(8) Uani 1 1 d . . .
H53 H -0.0981 0.7317 0.4592 0.058 Uiso 1 1 calc R . .
C54 C 0.5819(2) 0.6416(3) 0.60420(18) 0.0679(11) Uani 1 1 d . . .
H54A H 0.5532 0.6025 0.6187 0.081 Uiso 1 1 calc R . .
H54B H 0.5546 0.6953 0.5955 0.081 Uiso 1 1 calc R . .
C55 C 0.1494(2) 0.5798(2) 1.25004(19) 0.0614(10) Uani 1 1 d . . .
H55A H 0.2013 0.5519 1.2763 0.074 Uiso 1 1 calc R A 1
H55B H 0.1456 0.6238 1.2789 0.074 Uiso 1 1 calc R A 1
C56A C 0.1437(4) 0.5594(4) 1.1280(4) 0.061(2) Uiso 0.541(6) 1 d P B 1
H56A H 0.1932 0.5670 1.1250 0.073 Uiso 0.541(6) 1 calc PR B 1
H56B H 0.1446 0.5030 1.1449 0.073 Uiso 0.541(6) 1 calc PR B 1
C57A C 0.0731(4) 0.5660(4) 1.0560(3) 0.057(2) Uiso 0.541(6) 1 d P B 1
H57A H 0.0239 0.5794 1.0581 0.068 Uiso 0.541(6) 1 calc PR B 1
H57B H 0.0651 0.5133 1.0315 0.068 Uiso 0.541(6) 1 calc PR B 1
C58A C 0.1448(4) 0.6206(4) 1.1814(4) 0.0515(17) Uiso 0.541(6) 1 d P B 1
H58A H 0.0964 0.6549 1.1594 0.062 Uiso 0.541(6) 1 calc PR B 1
H58B H 0.1911 0.6575 1.1952 0.062 Uiso 0.541(6) 1 calc PR B 1
C56B C 0.1136(5) 0.6159(5) 1.1333(4) 0.057(2) Uiso 0.459(6) 1 d P B 2
H56C H 0.1107 0.6764 1.1365 0.068 Uiso 0.459(6) 1 calc PR B 2
H56D H 0.0606 0.5927 1.1209 0.068 Uiso 0.459(6) 1 calc PR B 2
C57B C 0.1387(5) 0.5926(5) 1.0769(4) 0.054(2) Uiso 0.459(6) 1 d P B 2
H57C H 0.1963 0.6024 1.0951 0.065 Uiso 0.459(6) 1 calc PR B 2
H57D H 0.1283 0.5335 1.0656 0.065 Uiso 0.459(6) 1 calc PR B 2
C58B C 0.1764(5) 0.5805(5) 1.2024(4) 0.052(2) Uiso 0.459(6) 1 d P B 2
H58C H 0.1899 0.5238 1.1956 0.063 Uiso 0.459(6) 1 calc PR B 2
H58D H 0.2254 0.6140 1.2199 0.063 Uiso 0.459(6) 1 calc PR B 2
Co1 Co 0.49175(2) 0.35337(2) 0.671330(18) 0.02567(10) Uani 1 1 d . . .
Co2 Co 0.00150(2) 0.72967(2) 0.809696(18) 0.02676(10) Uani 1 1 d . . .
N1 N 0.05598(15) 0.70628(15) 0.91740(13) 0.0412(6) Uani 1 1 d . . .
N2 N 0.0946(3) 0.6412(2) 1.01585(18) 0.0936(14) Uani 1 1 d . . .
N3 N 0.08369(17) 0.51885(14) 1.23290(14) 0.0464(6) Uani 1 1 d . B .
N4 N 0.52040(14) 0.47826(14) 0.70528(12) 0.0349(5) Uani 1 1 d . . .
N5 N 0.59400(15) 0.59215(14) 0.74842(12) 0.0389(6) Uani 1 1 d . . .
N6 N 0.57894(19) 0.61107(17) 0.53989(14) 0.0587(8) Uani 1 1 d . . .
N7 N 0.38294(13) 0.36419(13) 0.67264(12) 0.0342(5) Uani 1 1 d . . .
N8 N 0.30014(14) 0.39842(13) 0.71353(13) 0.0360(5) Uani 1 1 d . . .
N9 N 0.18938(14) 0.68255(14) 0.76219(12) 0.0352(5) Uani 1 1 d . . .
N10 N 0.10868(13) 0.71707(13) 0.80539(12) 0.0344(5) Uani 1 1 d . . .
N11 N 0.01995(14) 0.39762(14) 1.21032(13) 0.0382(6) Uani 1 1 d . . .
N12 N 0.55655(15) 0.61060(15) 0.43197(12) 0.0403(6) Uani 1 1 d . . .
O1 O 0.56995(12) 0.19208(12) 0.62276(12) 0.0464(5) Uani 1 1 d . . .
O2 O 0.46524(12) 0.22502(11) 0.63959(10) 0.0371(4) Uani 1 1 d . . .
O3 O 0.32242(12) -0.17838(14) 0.68524(11) 0.0512(6) Uani 1 1 d . . .
O4 O 0.45642(11) -0.18240(11) 0.72389(10) 0.0364(4) Uani 1 1 d . . .
O5 O -0.02255(12) 0.35678(11) 0.66414(11) 0.0397(5) Uani 1 1 d . . .
O6 O 0.06805(13) 0.37568(12) 0.62627(12) 0.0483(5) Uani 1 1 d . . .
O7 O -0.18224(13) 0.77673(15) 0.66504(12) 0.0579(6) Uani 1 1 d . . .
O8 O -0.05047(11) 0.75629(11) 0.70197(10) 0.0384(5) Uani 1 1 d . . .
O9 O -0.11520(12) 0.73849(12) 0.80187(11) 0.0432(5) Uani 1 1 d . . .
O10 O 0.60795(12) 0.34249(11) 0.67695(11) 0.0405(5) Uani 1 1 d . . .
O11 O 0.6597(2) 0.8376(2) 0.56784(19) 0.1160(12) Uani 1 1 d . . .

loop_
_atom_site_aniso_label
_atom_site_aniso_U_11
_atom_site_aniso_U_22
_atom_site_aniso_U_33
_atom_site_aniso_U_23
_atom_site_aniso_U_13
_atom_site_aniso_U_12
C1 0.0388(15) 0.0334(14) 0.0267(14) 0.0003(11) 0.0186(12) 0.0029(12)
C2 0.0328(15) 0.0340(14) 0.0390(16) -0.0035(12) 0.0203(13) -0.0016(12)
C3 0.0319(15) 0.0362(15) 0.0375(16) -0.0012(12) 0.0177(13) 0.0004(12)
C4 0.0367(15) 0.0329(14) 0.0323(15) -0.0009(11) 0.0143(13) 0.0050(12)
C5 0.0423(16) 0.0381(15) 0.0429(17) 0.0007(13) 0.0279(14) 0.0018(13)
C6 0.0362(15) 0.0317(14) 0.0324(15) 0.0005(12) 0.0126(12) 0.0029(12)
C7 0.0360(15) 0.0334(14) 0.0254(14) 0.0019(11) 0.0168(12) 0.0047(11)
C8 0.0377(15) 0.0323(14) 0.0288(15) 0.0000(11) 0.0174(12) 0.0027(12)
C9 0.0436(16) 0.0327(14) 0.0385(16) 0.0002(12) 0.0260(14) 0.0045(12)
C10 0.0425(16) 0.0391(15) 0.0438(17) 0.0007(13) 0.0273(14) 0.0030(13)
C11 0.058(2) 0.0355(15) 0.0415(18) -0.0017(13) 0.0313(16) 0.0049(14)
C12 0.0335(15) 0.0276(14) 0.0442(17) -0.0025(12) 0.0147(13) 0.0007(12)
C13 0.0300(15) 0.064(2) 0.0458(19) -0.0094(15) 0.0162(14) 0.0030(14)
C14 0.0480(17) 0.0390(15) 0.0492(19) -0.0007(13) 0.0337(15) 0.0028(13)
C15 0.0553(19) 0.0443(17) 0.066(2) -0.0023(15) 0.0445(18) 0.0031(15)
C16 0.0423(16) 0.0356(15) 0.0425(17) -0.0019(13) 0.0255(14) 0.0074(13)
C17 0.0354(16) 0.061(2) 0.0385(18) -0.0129(14) 0.0156(14) -0.0030(14)
C18 0.0310(15) 0.0608(19) 0.0377(17) -0.0102(14) 0.0144(13) -0.0002(14)
C19 0.0526(18) 0.0389(16) 0.054(2) -0.0008(14) 0.0389(16) 0.0015(14)
C20 0.0485(18) 0.0357(15) 0.0436(18) -0.0020(13) 0.0257(15) 0.0042(14)
C21 0.0480(18) 0.0307(14) 0.0404(17) -0.0009(12) 0.0248(15) 0.0020(13)
C22 0.0317(15) 0.0323(14) 0.0421(17) 0.0052(12) 0.0105(13) -0.0004(12)
C23 0.0504(19) 0.0322(16) 0.048(2) -0.0079(14) 0.0076(16) 0.0000(14)
C24 0.0516(18) 0.0270(14) 0.0457(18) -0.0020(13) 0.0243(15) -0.0013(13)
C25 0.0529(19) 0.0412(16) 0.0361(17) -0.0015(13) 0.0212(15) 0.0084(14)
C26 0.0483(18) 0.0348(16) 0.0455(19) -0.0013(13) 0.0153(15) -0.0032(14)
C27 0.060(2) 0.0439(18) 0.0361(18) -0.0111(14) 0.0143(16) 0.0099(15)
C28 0.0524(19) 0.0368(16) 0.057(2) -0.0016(14) 0.0271(17) 0.0108(15)
C29 0.0547(19) 0.0431(17) 0.064(2) -0.0023(15) 0.0424(18) 0.0044(15)
C30 0.0303(15) 0.061(2) 0.050(2) -0.0119(15) 0.0170(15) -0.0005(14)
C31 0.078(2) 0.0445(18) 0.0360(18) 0.0030(14) 0.0275(17) 0.0113(17)
C32 0.0459(19) 0.0401(17) 0.064(2) 0.0107(15) 0.0189(17) 0.0082(14)
C33 0.059(2) 0.083(3) 0.049(2) -0.0211(19) 0.0248(19) -0.013(2)
C34 0.067(2) 0.0346(16) 0.053(2) 0.0035(14) 0.0283(18) 0.0132(16)
C35 0.080(3) 0.054(2) 0.060(2) -0.0182(17) 0.040(2) -0.0309(19)
C36 0.060(2) 0.0499(19) 0.049(2) -0.0148(15) 0.0221(17) -0.0212(16)
C37 0.066(2) 0.057(2) 0.048(2) 0.0234(17) 0.0182(18) 0.0010(18)
C38 0.061(2) 0.049(2) 0.068(3) 0.0294(18) 0.022(2) 0.0125(17)
C39 0.097(3) 0.054(2) 0.054(2) 0.0072(17) 0.049(2) 0.013(2)
C40 0.128(4) 0.051(2) 0.044(2) 0.0114(17) 0.032(2) 0.025(2)
C41 0.064(2) 0.063(2) 0.063(2) -0.0061(18) 0.039(2) -0.0131(18)
C42 0.085(3) 0.153(5) 0.033(2) -0.011(3) 0.010(2) 0.049(3)
C43 0.118(3) 0.049(2) 0.043(2) 0.0079(16) 0.032(2) 0.032(2)
C44 0.0446(16) 0.0303(14) 0.0317(15) 0.0012(12) 0.0161(13) -0.0054(12)
C45 0.0362(16) 0.0292(14) 0.0373(16) 0.0041(12) 0.0172(13) -0.0009(12)
C46 0.0455(17) 0.0300(14) 0.0355(16) -0.0004(12) 0.0211(14) -0.0044(12)
C47 0.0405(16) 0.0328(15) 0.0354(16) 0.0016(12) 0.0129(13) -0.0054(13)
C48 0.0498(18) 0.0356(15) 0.0443(18) 0.0016(13) 0.0271(15) 0.0017(13)
C49 0.0463(17) 0.0294(14) 0.0388(17) 0.0004(12) 0.0245(14) -0.0021(12)
C50 0.0452(17) 0.0380(15) 0.0443(18) 0.0044(13) 0.0274(15) 0.0010(13)
C51 0.0499(18) 0.0324(14) 0.0482(18) 0.0069(13) 0.0309(15) 0.0008(13)
C52 0.0542(19) 0.0367(15) 0.0405(17) 0.0051(13) 0.0278(15) -0.0058(14)
C53 0.055(2) 0.0451(18) 0.0355(17) 0.0046(14) 0.0142(15) -0.0070(15)
C54 0.071(3) 0.098(3) 0.040(2) 0.0103(19) 0.0304(19) 0.016(2)
C55 0.078(3) 0.0404(18) 0.053(2) -0.0094(15) 0.021(2) -0.0180(17)
Co1 0.02925(19) 0.02560(18) 0.02694(19) -0.00053(14) 0.01727(15) 0.00052(14)
Co2 0.02748(19) 0.02371(18) 0.0326(2) -0.00068(14) 0.01715(16) 0.00038(14)
N1 0.0432(14) 0.0454(14) 0.0378(14) 0.0008(11) 0.0217(12) 0.0016(11)
N2 0.163(4) 0.079(2) 0.046(2) 0.0208(18) 0.056(2) 0.063(3)
N3 0.0648(18) 0.0279(12) 0.0477(16) -0.0050(11) 0.0279(14) -0.0059(12)
N4 0.0381(13) 0.0317(12) 0.0383(14) -0.0025(10) 0.0210(11) -0.0026(10)
N5 0.0495(15) 0.0349(13) 0.0341(14) -0.0034(10) 0.0215(12) -0.0064(11)
N6 0.092(2) 0.0515(16) 0.0371(16) 0.0062(13) 0.0341(16) 0.0105(16)
N7 0.0336(12) 0.0366(12) 0.0346(13) -0.0037(10) 0.0180(11) 0.0008(10)
N8 0.0372(13) 0.0337(12) 0.0443(15) -0.0013(10) 0.0254(12) 0.0016(10)
N9 0.0353(13) 0.0356(12) 0.0423(14) -0.0022(10) 0.0248(11) 0.0024(10)
N10 0.0335(13) 0.0348(12) 0.0372(13) -0.0032(10) 0.0187(11) 0.0003(10)
N11 0.0428(14) 0.0306(12) 0.0424(15) 0.0007(10) 0.0214(12) 0.0018(11)
N12 0.0504(15) 0.0391(13) 0.0355(14) -0.0008(11) 0.0238(12) 0.0013(11)
O1 0.0462(12) 0.0424(11) 0.0668(15) -0.0115(10) 0.0401(12) -0.0051(10)
O2 0.0411(11) 0.0305(10) 0.0477(12) -0.0023(9) 0.0277(10) 0.0003(8)
O3 0.0376(12) 0.0757(15) 0.0419(13) -0.0011(11) 0.0203(10) -0.0015(11)
O4 0.0359(11) 0.0394(10) 0.0338(11) -0.0032(8) 0.0166(9) -0.0007(9)
O5 0.0512(12) 0.0281(10) 0.0519(13) 0.0064(9) 0.0345(11) 0.0046(9)
O6 0.0510(13) 0.0418(11) 0.0677(15) 0.0117(10) 0.0410(12) 0.0077(10)
O7 0.0352(12) 0.0850(17) 0.0533(15) 0.0043(12) 0.0209(11) 0.0088(11)
O8 0.0351(11) 0.0397(11) 0.0391(12) 0.0040(9) 0.0165(9) 0.0062(9)
O9 0.0388(11) 0.0384(11) 0.0590(14) -0.0037(10) 0.0288(10) -0.0001(9)
O10 0.0398(11) 0.0407(11) 0.0495(13) -0.0020(9) 0.0282(10) -0.0006(9)
O11 0.077(2) 0.159(3) 0.107(3) 0.028(2) 0.039(2) 0.013(2)

loop_
_atom_type_symbol
_atom_type_description
_atom_type_scat_dispersion_real
_atom_type_scat_dispersion_imag
_atom_type_scat_source
C C 0.0033 0.0016 'International Tables Vol C Tables 4.2.6.8 and 6.1.1.4'
H H 0.0000 0.0000 'International Tables Vol C Tables 4.2.6.8 and 6.1.1.4'
O O 0.0106 0.0060 'International Tables Vol C Tables 4.2.6.8 and 6.1.1.4'
N N 0.0061 0.0033 'International Tables Vol C Tables 4.2.6.8 and 6.1.1.4'
Co Co 0.3494 0.9721 'International Tables Vol C Tables 4.2.6.8 and 6.1.1.4'

loop_
_geom_angle_atom_site_label_1
_geom_angle_atom_site_label_2
_geom_angle_atom_site_label_3
_geom_angle
_geom_angle_site_symmetry_1
_geom_angle_site_symmetry_3
O2 C1 O1 124.9(2) . .
O2 C1 C7 118.4(2) . .
O1 C1 C7 116.7(2) . .
N7 C2 N8 111.9(3) . .
N7 C2 H2 124.1 . .
N8 C2 H2 124.1 . .
N10 C3 N9 111.7(3) . .
N10 C3 H3 124.2 . .
N9 C3 H3 124.2 . .
C25 C4 C6 118.2(3) . .
C25 C4 C8 118.9(3) . .
C6 C4 C8 122.8(2) . .
C9 C5 C8 121.3(3) . .
C9 C5 H5 119.3 . .
C8 C5 H5 119.3 . .
C26 C6 C4 119.5(3) . .
C26 C6 C45 117.4(3) . .
C4 C6 C45 123.0(2) . .
C9 C7 C10 118.3(2) . .
C9 C7 C1 121.5(2) . .
C10 C7 C1 120.2(2) . .
C16 C8 C5 118.1(2) . .
C16 C8 C4 121.0(2) . .
C5 C8 C4 120.8(3) . .
C5 C9 C7 120.7(2) . .
C5 C9 H9 119.6 . .
C7 C9 H9 119.6 . .
C7 C10 C16 121.0(3) . .
C7 C10 H10 119.5 . .
C16 C10 H10 119.5 . .
C20 C11 N5 106.0(3) . .
C20 C11 H11 127.0 . .
N5 C11 H11 127.0 . .
O7 C12 O8 125.4(3) . .
O7 C12 C22 117.7(3) . .
O8 C12 C22 116.8(3) . .
C18 C13 N9 106.1(3) . .
C18 C13 H13 126.9 . .
N9 C13 H13 126.9 . .
N9 C14 C29 111.9(2) . .
N9 C14 H14A 109.2 . .
C29 C14 H14A 109.2 . .
N9 C14 H14B 109.2 . .
C29 C14 H14B 109.2 . .
H14A C14 H14B 107.9 . .
C29 C15 C19 114.3(3) . .
C29 C15 H15A 108.7 . .
C19 C15 H15A 108.7 . .
C29 C15 H15B 108.7 . .
C19 C15 H15B 108.7 . .
H15A C15 H15B 107.6 . .
C8 C16 C10 120.5(3) . .
C8 C16 H16 119.7 . .
C10 C16 H16 119.7 . .
C30 C17 N7 109.6(3) . .
C30 C17 H17 125.2 . .
N7 C17 H17 125.2 . .
C13 C18 N10 110.5(3) . .
C13 C18 H18 124.7 . .
N10 C18 H18 124.7 . .
N8 C19 C15 112.6(3) . .
N8 C19 H19A 109.1 . .
C15 C19 H19A 109.1 . .
N8 C19 H19B 109.1 . .
C15 C19 H19B 109.1 . .
H19A C19 H19B 107.8 . .
C11 C20 N4 110.1(3) . .
C11 C20 H20 125.0 . .
N4 C20 H20 125.0 . .
N4 C21 N5 111.5(3) . .
N4 C21 H21 124.3 . .
N5 C21 H21 124.3 . .
C32 C22 C47 119.1(3) . .
C32 C22 C12 116.9(3) . .
C47 C22 C12 123.8(2) . .
C27 C23 C26 119.9(3) . .
C27 C23 H23 120.0 . .
C26 C23 H23 120.0 . .
N11 C24 N3 112.1(3) . .
N11 C24 H24 124.0 . .
N3 C24 H24 124.0 . .
C27 C25 C4 121.2(3) . .
C27 C25 H25 119.4 . .
C4 C25 H25 119.4 . .
C23 C26 C6 121.0(3) . .
C23 C26 H26 119.5 . .
C6 C26 H26 119.5 . .
C23 C27 C25 120.0(3) . .
C23 C27 H27 120.0 . .
C25 C27 H27 120.0 . .
C34 C28 N11 110.2(3) . .
C34 C28 H28 124.9 . .
N11 C28 H28 124.9 . .
C15 C29 C14 113.7(3) . .
C15 C29 H29A 108.8 . .
C14 C29 H29A 108.8 . .
C15 C29 H29B 108.8 . .
C14 C29 H29B 108.8 . .
H29A C29 H29B 107.7 . .
C17 C30 N8 106.4(3) . .
C17 C30 H30 126.8 . .
N8 C30 H30 126.8 . .
N12 C31 N6 112.6(3) . .
N12 C31 H31 123.7 . .
N6 C31 H31 123.7 . .
C38 C32 C22 121.6(3) . .
C38 C32 H32 119.2 . .
C22 C32 H32 119.2 . .
C42 C33 N1 109.0(4) . .
C42 C33 H33 125.5 . .
N1 C33 H33 125.5 . .
C28 C34 N3 106.3(3) . .
C28 C34 H34 126.9 . .
N3 C34 H34 126.9 . .
C36 C35 C41 114.7(3) . .
C36 C35 H35A 108.6 . .
C41 C35 H35A 108.6 . .
C36 C35 H35B 108.6 . .
C41 C35 H35B 108.6 . .
H35A C35 H35B 107.6 . .
N5 C36 C35 113.5(3) . .
N5 C36 H36A 108.9 . .
C35 C36 H36A 108.9 . .
N5 C36 H36B 108.9 . .
C35 C36 H36B 108.9 . .
H36A C36 H36B 107.7 . .
C53 C37 C38 119.9(3) . .
C53 C37 H37 120.1 . .
C38 C37 H37 120.1 . .
C37 C38 C32 119.4(3) . .
C37 C38 H38 120.3 . .
C32 C38 H38 120.3 . .
N1 C39 N2 114.2(4) . .
N1 C39 H39 122.9 . .
N2 C39 H39 122.9 . .
C43 C40 N6 106.0(3) . .
C43 C40 H40 127.0 . .
N6 C40 H40 127.0 . .
C54 C41 C35 111.6(3) . .
C54 C41 H41A 109.3 . .
C35 C41 H41A 109.3 . .
C54 C41 H41B 109.3 . .
C35 C41 H41B 109.3 . .
H41A C41 H41B 108.0 . .
C33 C42 N2 106.8(4) . .
C33 C42 H42 126.6 . .
N2 C42 H42 126.6 . .
C40 C43 N12 110.9(3) . .
C40 C43 H43 124.6 . .
N12 C43 H43 124.6 . .
C52 C44 C48 117.4(3) . .
C52 C44 C47 121.2(3) . .
C48 C44 C47 121.3(3) . .
O3 C45 O4 126.1(3) . .
O3 C45 C6 118.5(3) . .
O4 C45 C6 115.3(2) . .
C51 C46 C50 118.3(3) . .
C51 C46 C49 121.9(2) . .
C50 C46 C49 119.8(3) . .
C22 C47 C53 118.3(3) . .
C22 C47 C44 123.7(3) . .
C53 C47 C44 118.0(3) . .
C51 C48 C44 120.9(3) . .
C51 C48 H48 119.5 . .
C44 C48 H48 119.5 . .
O6 C49 O5 125.8(3) . .
O6 C49 C46 117.3(2) . .
O5 C49 C46 116.9(3) . .
C52 C50 C46 120.6(3) . .
C52 C50 H50 119.7 . .
C46 C50 H50 119.7 . .
C48 C51 C46 121.3(3) . .
C48 C51 H51 119.4 . .
C46 C51 H51 119.4 . .
C50 C52 C44 121.4(3) . .
C50 C52 H52 119.3 . .
C44 C52 H52 119.3 . .
C37 C53 C47 121.6(3) . .
C37 C53 H53 119.2 . .
C47 C53 H53 119.2 . .
N6 C54 C41 111.7(3) . .
N6 C54 H54A 109.3 . .
C41 C54 H54A 109.3 . .
N6 C54 H54B 109.3 . .
C41 C54 H54B 109.3 . .
H54A C54 H54B 107.9 . .
C58B C55 N3 112.5(4) . .
C58B C55 C58A 31.7(3) . .
N3 C55 C58A 111.4(3) . .
C58B C55 H55A 79.9 . .
N3 C55 H55A 109.3 . .
C58A C55 H55A 109.3 . .
C58B C55 H55B 131.6 . .
N3 C55 H55B 109.3 . .
C58A C55 H55B 109.3 . .
H55A C55 H55B 108.0 . .
C57A C56A C58A 116.6(6) . .
C57A C56A H56A 108.1 . .
C58A C56A H56A 108.1 . .
C57A C56A H56B 108.1 . .
C58A C56A H56B 108.1 . .
H56A C56A H56B 107.3 . .
C56A C57A N2 107.1(5) . .
C56A C57A H57A 110.3 . .
N2 C57A H57A 110.3 . .
C56A C57A H57B 110.3 . .
N2 C57A H57B 110.3 . .
H57A C57A H57B 108.5 . .
C56A C58A C55 116.0(6) . .
C56A C58A H58A 108.3 . .
C55 C58A H58A 108.3 . .
C56A C58A H58B 108.3 . .
C55 C58A H58B 108.3 . .
H58A C58A H58B 107.4 . .
C58B C56B C57B 108.6(6) . .
C58B C56B H56C 110.0 . .
C57B C56B H56C 110.0 . .
C58B C56B H56D 110.0 . .
C57B C56B H56D 110.0 . .
H56C C56B H56D 108.4 . .
N2 C57B C56B 110.9(6) . .
N2 C57B H57C 109.5 . .
C56B C57B H57C 109.5 . .
N2 C57B H57D 109.5 . .
C56B C57B H57D 109.5 . .
H57C C57B H57D 108.1 . .
C55 C58B C56B 112.0(7) . .
C55 C58B H58C 109.2 . .
C56B C58B H58C 109.2 . .
C55 C58B H58D 109.2 . .
C56B C58B H58D 109.2 . .
H58C C58B H58D 107.9 . .
N7 Co1 N12 94.14(10) . 3_666
N7 Co1 O4 87.26(9) . 2_656
N12 Co1 O4 178.53(9) 3_666 2_656
N7 Co1 N4 90.19(9) . .
N12 Co1 N4 91.68(9) 3_666 .
O4 Co1 N4 87.87(8) 2_656 .
N7 Co1 O10 176.38(9) . .
N12 Co1 O10 89.30(9) 3_666 .
O4 Co1 O10 89.29(8) 2_656 .
N4 Co1 O10 88.57(8) . .
N7 Co1 O2 90.38(8) . .
N12 Co1 O2 89.81(9) 3_666 .
O4 Co1 O2 90.62(7) 2_656 .
N4 Co1 O2 178.37(9) . .
O10 Co1 O2 90.78(7) . .
N10 Co2 N11 89.42(9) . 3_567
N10 Co2 O5 92.65(8) . 2_556
N11 Co2 O5 176.22(9) 3_567 2_556
N10 Co2 N1 94.11(10) . .
N11 Co2 N1 90.32(10) 3_567 .
O5 Co2 N1 86.38(9) 2_556 .
N10 Co2 O9 173.37(9) . .
N11 Co2 O9 87.66(9) 3_567 .
O5 Co2 O9 90.60(7) 2_556 .
N1 Co2 O9 91.87(9) . .
N10 Co2 O8 84.78(9) . .
N11 Co2 O8 91.16(9) 3_567 .
O5 Co2 O8 92.18(8) 2_556 .
N1 Co2 O8 178.14(9) . .
O9 Co2 O8 89.32(8) . .
C39 N1 C33 104.1(3) . .
C39 N1 Co2 128.0(2) . .
C33 N1 Co2 127.7(2) . .
C39 N2 C42 105.9(4) . .
C39 N2 C57B 145.7(5) . .
C42 N2 C57B 103.8(5) . .
C39 N2 C57A 113.8(5) . .
C42 N2 C57A 139.0(4) . .
C57B N2 C57A 44.0(4) . .
C24 N3 C34 106.7(3) . .
C24 N3 C55 126.2(3) . .
C34 N3 C55 126.8(3) . .
C21 N4 C20 105.2(2) . .
C21 N4 Co1 124.40(19) . .
C20 N4 Co1 130.4(2) . .
C21 N5 C11 107.3(2) . .
C21 N5 C36 125.3(3) . .
C11 N5 C36 127.2(3) . .
C31 N6 C40 106.4(3) . .
C31 N6 C54 125.9(3) . .
C40 N6 C54 127.7(3) . .
C2 N7 C17 105.4(2) . .
C2 N7 Co1 123.15(19) . .
C17 N7 Co1 131.2(2) . .
C2 N8 C30 106.8(2) . .
C2 N8 C19 125.8(3) . .
C30 N8 C19 127.3(3) . .
C3 N9 C13 106.9(2) . .
C3 N9 C14 126.3(3) . .
C13 N9 C14 126.8(2) . .
C3 N10 C18 104.7(2) . .
C3 N10 Co2 123.91(19) . .
C18 N10 Co2 131.0(2) . .
C24 N11 C28 104.7(2) . .
C24 N11 Co2 125.59(19) . 3_567
C28 N11 Co2 129.2(2) . 3_567
C31 N12 C43 104.1(3) . .
C31 N12 Co1 125.7(2) . 3_666
C43 N12 Co1 129.1(2) . 3_666
C1 O2 Co1 128.66(18) . .
C45 O4 Co1 131.66(18) . 2_646
C49 O5 Co2 125.44(18) . 2_546
C12 O8 Co2 133.2(2) . .

loop_
_geom_bond_atom_site_label_1
_geom_bond_atom_site_label_2
_geom_bond_distance
_geom_bond_site_symmetry_2
C1 O2 1.255(3) .
C1 O1 1.258(3) .
C1 C7 1.512(4) .
C2 N7 1.313(3) .
C2 N8 1.342(3) .
C2 H2 0.9300 .
C3 N10 1.324(3) .
C3 N9 1.339(3) .
C3 H3 0.9300 .
C4 C25 1.394(4) .
C4 C6 1.406(4) .
C4 C8 1.491(4) .
C5 C9 1.380(4) .
C5 C8 1.393(4) .
C5 H5 0.9300 .
C6 C26 1.388(4) .
C6 C45 1.507(4) .
C7 C9 1.389(4) .
C7 C10 1.390(4) .
C8 C16 1.391(4) .
C9 H9 0.9300 .
C10 C16 1.392(4) .
C10 H10 0.9300 .
C11 C20 1.353(4) .
C11 N5 1.366(4) .
C11 H11 0.9300 .
C12 O7 1.252(3) .
C12 O8 1.255(3) .
C12 C22 1.513(4) .
C13 C18 1.346(4) .
C13 N9 1.366(4) .
C13 H13 0.9300 .
C14 N9 1.465(3) .
C14 C29 1.521(4) .
C14 H14A 0.9700 .
C14 H14B 0.9700 .
C15 C29 1.497(4) .
C15 C19 1.515(4) .
C15 H15A 0.9700 .
C15 H15B 0.9700 .
C16 H16 0.9300 .
C17 C30 1.354(4) .
C17 N7 1.375(4) .
C17 H17 0.9300 .
C18 N10 1.364(4) .
C18 H18 0.9300 .
C19 N8 1.466(3) .
C19 H19A 0.9700 .
C19 H19B 0.9700 .
C20 N4 1.379(3) .
C20 H20 0.9300 .
C21 N4 1.315(4) .
C21 N5 1.350(3) .
C21 H21 0.9300 .
C22 C32 1.396(4) .
C22 C47 1.398(4) .
C23 C27 1.365(5) .
C23 C26 1.382(4) .
C23 H23 0.9300 .
C24 N11 1.311(4) .
C24 N3 1.343(3) .
C24 H24 0.9300 .
C25 C27 1.388(4) .
C25 H25 0.9300 .
C26 H26 0.9300 .
C27 H27 0.9300 .
C28 C34 1.343(4) .
C28 N11 1.377(4) .
C28 H28 0.9300 .
C29 H29A 0.9700 .
C29 H29B 0.9700 .
C30 N8 1.369(4) .
C30 H30 0.9300 .
C31 N12 1.314(4) .
C31 N6 1.329(4) .
C31 H31 0.9300 .
C32 C38 1.380(5) .
C32 H32 0.9300 .
C33 C42 1.344(6) .
C33 N1 1.375(4) .
C33 H33 0.9300 .
C34 N3 1.364(4) .
C34 H34 0.9300 .
C35 C36 1.489(5) .
C35 C41 1.543(5) .
C35 H35A 0.9700 .
C35 H35B 0.9700 .
C36 N5 1.463(4) .
C36 H36A 0.9700 .
C36 H36B 0.9700 .
C37 C53 1.378(4) .
C37 C38 1.380(5) .
C37 H37 0.9300 .
C38 H38 0.9300 .
C39 N1 1.297(4) .
C39 N2 1.305(5) .
C39 H39 0.9300 .
C40 C43 1.335(5) .
C40 N6 1.366(4) .
C40 H40 0.9300 .
C41 C54 1.489(5) .
C41 H41A 0.9700 .
C41 H41B 0.9700 .
C42 N2 1.361(7) .
C42 H42 0.9300 .
C43 N12 1.360(4) .
C43 H43 0.9300 .
C44 C52 1.395(4) .
C44 C48 1.405(4) .
C44 C47 1.478(4) .
C45 O3 1.249(3) .
C45 O4 1.262(3) .
C46 C51 1.390(4) .
C46 C50 1.390(4) .
C46 C49 1.512(4) .
C47 C53 1.405(4) .
C48 C51 1.373(4) .
C48 H48 0.9300 .
C49 O6 1.248(3) .
C49 O5 1.268(3) .
C50 C52 1.381(4) .
C50 H50 0.9300 .
C51 H51 0.9300 .
C52 H52 0.9300 .
C53 H53 0.9300 .
C54 N6 1.468(4) .
C54 H54A 0.9700 .
C54 H54B 0.9700 .
C55 C58B 1.362(8) .
C55 N3 1.470(4) .
C55 C58A 1.604(8) .
C55 H55A 0.9700 .
C55 H55B 0.9700 .
C56A C57A 1.504(9) .
C56A C58A 1.516(10) .
C56A H56A 0.9700 .
C56A H56B 0.9700 .
C57A N2 1.648(7) .
C57A H57A 0.9700 .
C57A H57B 0.9700 .
C58A H58A 0.9700 .
C58A H58B 0.9700 .
C56B C58B 1.516(12) .
C56B C57B 1.563(11) .
C56B H56C 0.9700 .
C56B H56D 0.9700 .
C57B N2 1.422(8) .
C57B H57C 0.9700 .
C57B H57D 0.9700 .
C58B H58C 0.9700 .
C58B H58D 0.9700 .
Co1 N7 2.062(2) .
Co1 N12 2.080(3) 3_666
Co1 O4 2.103(2) 2_656
Co1 N4 2.104(2) .
Co1 O10 2.131(2) .
Co1 O2 2.1421(18) .
Co2 N10 2.067(2) .
Co2 N11 2.075(2) 3_567
Co2 O5 2.0919(18) 2_556
Co2 N1 2.112(3) .
Co2 O9 2.117(2) .
Co2 O8 2.125(2) .
N11 Co2 2.075(2) 3_567
N12 Co1 2.080(3) 3_666
O4 Co1 2.103(2) 2_646
O5 Co2 2.0919(18) 2_546

loop_
_geom_torsion_atom_site_label_1
_geom_torsion_atom_site_label_2
_geom_torsion_atom_site_label_3
_geom_torsion_atom_site_label_4
_geom_torsion
_geom_torsion_site_symmetry_1
_geom_torsion_site_symmetry_4
C25 C4 C6 C26 -3.9(4) . .
C8 C4 C6 C26 171.5(3) . .
C25 C4 C6 C45 171.1(3) . .
C8 C4 C6 C45 -13.4(4) . .
O2 C1 C7 C9 1.1(4) . .
O1 C1 C7 C9 -178.3(3) . .
O2 C1 C7 C10 -177.0(3) . .
O1 C1 C7 C10 3.6(4) . .
C9 C5 C8 C16 -0.9(4) . .
C9 C5 C8 C4 -176.7(3) . .
C25 C4 C8 C16 -48.0(4) . .
C6 C4 C8 C16 136.6(3) . .
C25 C4 C8 C5 127.7(3) . .
C6 C4 C8 C5 -47.7(4) . .
C8 C5 C9 C7 -1.3(4) . .
C10 C7 C9 C5 2.5(4) . .
C1 C7 C9 C5 -175.7(3) . .
C9 C7 C10 C16 -1.4(4) . .
C1 C7 C10 C16 176.8(3) . .
C5 C8 C16 C10 2.0(4) . .
C4 C8 C16 C10 177.7(3) . .
C7 C10 C16 C8 -0.8(4) . .
N9 C13 C18 N10 -0.5(4) . .
C29 C15 C19 N8 -58.8(4) . .
N5 C11 C20 N4 -0.8(3) . .
O7 C12 C22 C32 56.3(4) . .
O8 C12 C22 C32 -120.3(3) . .
O7 C12 C22 C47 -128.0(3) . .
O8 C12 C22 C47 55.3(4) . .
C6 C4 C25 C27 1.0(4) . .
C8 C4 C25 C27 -174.6(3) . .
C27 C23 C26 C6 -1.0(5) . .
C4 C6 C26 C23 4.0(4) . .
C45 C6 C26 C23 -171.4(3) . .
C26 C23 C27 C25 -2.0(5) . .
C4 C25 C27 C23 2.0(5) . .
C19 C15 C29 C14 178.8(3) . .
N9 C14 C29 C15 60.3(4) . .
N7 C17 C30 N8 0.0(4) . .
C47 C22 C32 C38 -1.5(5) . .
C12 C22 C32 C38 174.4(3) . .
N11 C28 C34 N3 -0.7(4) . .
C41 C35 C36 N5 -53.9(4) . .
C53 C37 C38 C32 2.1(6) . .
C22 C32 C38 C37 -0.7(5) . .
C36 C35 C41 C54 89.9(4) . .
N1 C33 C42 N2 -1.0(5) . .
N6 C40 C43 N12 1.0(5) . .
C26 C6 C45 O3 -63.0(4) . .
C4 C6 C45 O3 121.8(3) . .
C26 C6 C45 O4 113.6(3) . .
C4 C6 C45 O4 -61.6(4) . .
C32 C22 C47 C53 2.2(4) . .
C12 C22 C47 C53 -173.4(3) . .
C32 C22 C47 C44 -175.2(3) . .
C12 C22 C47 C44 9.3(4) . .
C52 C44 C47 C22 -140.8(3) . .
C48 C44 C47 C22 42.7(4) . .
C52 C44 C47 C53 41.9(4) . .
C48 C44 C47 C53 -134.7(3) . .
C52 C44 C48 C51 2.7(4) . .
C47 C44 C48 C51 179.3(3) . .
C51 C46 C49 O6 177.0(3) . .
C50 C46 C49 O6 -3.9(4) . .
C51 C46 C49 O5 -3.5(4) . .
C50 C46 C49 O5 175.6(3) . .
C51 C46 C50 C52 2.3(4) . .
C49 C46 C50 C52 -176.8(3) . .
C44 C48 C51 C46 0.1(5) . .
C50 C46 C51 C48 -2.6(4) . .
C49 C46 C51 C48 176.5(3) . .
C46 C50 C52 C44 0.6(5) . .
C48 C44 C52 C50 -3.0(4) . .
C47 C44 C52 C50 -179.7(3) . .
C38 C37 C53 C47 -1.4(5) . .
C22 C47 C53 C37 -0.8(5) . .
C44 C47 C53 C37 176.7(3) . .
C35 C41 C54 N6 168.0(3) . .
C58A C56A C57A N2 83.0(7) . .
C57A C56A C58A C55 123.5(7) . .
C58B C55 C58A C56A 43.8(8) . .
N3 C55 C58A C56A -54.7(7) . .
C58B C56B C57B N2 -165.2(6) . .
N3 C55 C58B C56B 68.8(7) . .
C58A C55 C58B C56B -25.9(7) . .
C57B C56B C58B C55 -164.8(6) . .
N2 C39 N1 C33 0.5(4) . .
N2 C39 N1 Co2 176.2(3) . .
C42 C33 N1 C39 0.3(4) . .
C42 C33 N1 Co2 -175.3(3) . .
N10 Co2 N1 C39 -107.0(3) . .
N11 Co2 N1 C39 -17.6(3) 3_567 .
O5 Co2 N1 C39 160.6(3) 2_556 .
O9 Co2 N1 C39 70.1(3) . .
O8 Co2 N1 C39 -160(3) . .
N10 Co2 N1 C33 67.6(3) . .
N11 Co2 N1 C33 157.1(3) 3_567 .
O5 Co2 N1 C33 -24.8(3) 2_556 .
O9 Co2 N1 C33 -115.2(3) . .
O8 Co2 N1 C33 14(3) . .
N1 C39 N2 C42 -1.2(5) . .
N1 C39 N2 C57B -150.3(8) . .
N1 C39 N2 C57A 168.2(4) . .
C33 C42 N2 C39 1.3(5) . .
C33 C42 N2 C57B 164.0(4) . .
C33 C42 N2 C57A -163.9(5) . .
C56B C57B N2 C39 -129.4(8) . .
C56B C57B N2 C42 81.1(7) . .
C56B C57B N2 C57A -68.7(7) . .
C56A C57A N2 C39 162.8(5) . .
C56A C57A N2 C42 -32.8(9) . .
C56A C57A N2 C57B 15.3(6) . .
N11 C24 N3 C34 -0.7(4) . .
N11 C24 N3 C55 -175.6(3) . .
C28 C34 N3 C24 0.8(4) . .
C28 C34 N3 C55 175.7(3) . .
C58B C55 N3 C24 66.9(6) . .
C58A C55 N3 C24 101.1(4) . .
C58B C55 N3 C34 -106.9(5) . .
C58A C55 N3 C34 -72.8(5) . .
N5 C21 N4 C20 -0.3(3) . .
N5 C21 N4 Co1 177.24(18) . .
C11 C20 N4 C21 0.7(3) . .
C11 C20 N4 Co1 -176.6(2) . .
N7 Co1 N4 C21 159.9(2) . .
N12 Co1 N4 C21 -105.9(2) 3_666 .
O4 Co1 N4 C21 72.7(2) 2_656 .
O10 Co1 N4 C21 -16.7(2) . .
O2 Co1 N4 C21 50(3) . .
N7 Co1 N4 C20 -23.2(3) . .
N12 Co1 N4 C20 70.9(3) 3_666 .
O4 Co1 N4 C20 -110.5(2) 2_656 .
O10 Co1 N4 C20 160.2(2) . .
O2 Co1 N4 C20 -133(3) . .
N4 C21 N5 C11 -0.2(3) . .
N4 C21 N5 C36 -175.4(3) . .
C20 C11 N5 C21 0.6(3) . .
C20 C11 N5 C36 175.7(3) . .
C35 C36 N5 C21 100.8(4) . .
C35 C36 N5 C11 -73.4(4) . .
N12 C31 N6 C40 -1.1(5) . .
N12 C31 N6 C54 -179.2(3) . .
C43 C40 N6 C31 0.0(5) . .
C43 C40 N6 C54 178.1(4) . .
C41 C54 N6 C31 -112.5(4) . .
C41 C54 N6 C40 69.7(5) . .
N8 C2 N7 C17 -0.7(3) . .
N8 C2 N7 Co1 173.83(17) . .
C30 C17 N7 C2 0.4(3) . .
C30 C17 N7 Co1 -173.5(2) . .
N12 Co1 N7 C2 -146.3(2) 3_666 .
O4 Co1 N7 C2 33.3(2) 2_656 .
N4 Co1 N7 C2 -54.6(2) . .
O10 Co1 N7 C2 15.4(14) . .
O2 Co1 N7 C2 123.9(2) . .
N12 Co1 N7 C17 26.7(3) 3_666 .
O4 Co1 N7 C17 -153.7(3) 2_656 .
N4 Co1 N7 C17 118.4(3) . .
O10 Co1 N7 C17 -171.7(11) . .
O2 Co1 N7 C17 -63.1(3) . .
N7 C2 N8 C30 0.7(3) . .
N7 C2 N8 C19 178.9(2) . .
C17 C30 N8 C2 -0.4(3) . .
C17 C30 N8 C19 -178.6(3) . .
C15 C19 N8 C2 120.9(3) . .
C15 C19 N8 C30 -61.3(4) . .
N10 C3 N9 C13 -0.4(3) . .
N10 C3 N9 C14 -179.9(2) . .
C18 C13 N9 C3 0.6(3) . .
C18 C13 N9 C14 -180.0(3) . .
C29 C14 N9 C3 -123.2(3) . .
C29 C14 N9 C13 57.4(4) . .
N9 C3 N10 C18 0.1(3) . .
N9 C3 N10 Co2 -173.61(17) . .
C13 C18 N10 C3 0.3(3) . .
C13 C18 N10 Co2 173.4(2) . .
N11 Co2 N10 C3 63.5(2) 3_567 .
O5 Co2 N10 C3 -119.7(2) 2_556 .
N1 Co2 N10 C3 153.8(2) . .
O9 Co2 N10 C3 -0.4(8) . .
O8 Co2 N10 C3 -27.7(2) . .
N11 Co2 N10 C18 -108.4(3) 3_567 .
O5 Co2 N10 C18 68.4(3) 2_556 .
N1 Co2 N10 C18 -18.2(3) . .
O9 Co2 N10 C18 -172.4(6) . .
O8 Co2 N10 C18 160.3(3) . .
N3 C24 N11 C28 0.3(3) . .
N3 C24 N11 Co2 172.7(2) . 3_567
C34 C28 N11 C24 0.3(4) . .
C34 C28 N11 Co2 -171.8(2) . 3_567
N6 C31 N12 C43 1.6(4) . .
N6 C31 N12 Co1 171.1(2) . 3_666
C40 C43 N12 C31 -1.6(5) . .
C40 C43 N12 Co1 -170.6(3) . 3_666
O1 C1 O2 Co1 -4.3(4) . .
C7 C1 O2 Co1 176.35(16) . .
N7 Co1 O2 C1 177.1(2) . .
N12 Co1 O2 C1 83.0(2) 3_666 .
O4 Co1 O2 C1 -95.6(2) 2_656 .
N4 Co1 O2 C1 -73(3) . .
O10 Co1 O2 C1 -6.3(2) . .
O3 C45 O4 Co1 -2.9(4) . 2_646
C6 C45 O4 Co1 -179.18(16) . 2_646
O6 C49 O5 Co2 -10.5(4) . 2_546
C46 C49 O5 Co2 170.06(18) . 2_546
O7 C12 O8 Co2 1.4(4) . .
C22 C12 O8 Co2 177.83(17) . .
N10 Co2 O8 C12 178.1(2) . .
N11 Co2 O8 C12 88.8(2) 3_567 .
O5 Co2 O8 C12 -89.4(2) 2_556 .
N1 Co2 O8 C12 -129(3) . .
O9 Co2 O8 C12 1.1(2) . .
